data_2011707
loop_
_publ_author_name
'Xia, Jiang'
'Sun, Wei-Yin'
'Xu, Yan'
'Yu, Kai-Bei'
'Tang, Wen-xia'

_publ_section_title
;
 Hydrogen bonds in the framework of
 bis{2-[bis(2-aminoethyl)amino]ethanol}nickel(II) diperchlorate
;
_journal_issue 1
_journal_name_full 'Acta Crystallographica Section C'
_journal_page_first 38
_journal_page_last 39
_journal_paper_doi 10.1107/S0108270100014682
_journal_volume 57
_journal_year 2001
_chemical_formula_iupac '[Ni(C6 H17 N3 O)2 ](ClO4 )2 '
_chemical_formula_moiety 'C12 H34  N6 Ni 2+ . 2Cl O4 - '
_chemical_formula_sum 'C12 H34 Cl2 N6 Ni O10'
_chemical_formula_weight 552.06
_chemical_name_systematic
;
 Bis{2-[bis(2-aminoethyl)amino]ethanol}-nickel(II) perchlorate
;
_space_group_IT_number 14
_symmetry_cell_setting monoclinic
_symmetry_space_group_name_Hall '-P 2yn'
_symmetry_space_group_name_H-M 'P 1 21/n 1'
_audit_creation_method SHELXL-97
_cell_angle_alpha 90.00
_cell_angle_beta 113.900(10)
_cell_angle_gamma 90.00
_cell_formula_units_Z 2
_cell_length_a 9.0260(10)
_cell_length_b 12.623(2)
_cell_length_c 10.6830(10)
_cell_measurement_reflns_used 25
_cell_measurement_temperature 298(2)
_cell_measurement_theta_max 16.23
_cell_measurement_theta_min 2.95
_cell_volume 1112.8(3)
_computing_cell_refinement XSCANS
_computing_data_collection 'XSCANS (Siemens, 1994)'
_computing_data_reduction 'SHELXTL  (Sheldrick, 1990)'
_computing_molecular_graphics SHELXTL
_computing_publication_material SHELXTL
_computing_structure_refinement 'SHELXL97 (Sheldrick, 1997)'
_computing_structure_solution 'SHELXS97 (Sheldrick, 1990)'
_diffrn_ambient_temperature 298(2)
_diffrn_measured_fraction_theta_full 1.000
_diffrn_measured_fraction_theta_max 1.000
_diffrn_measurement_device_type 'Siemens P4'
_diffrn_measurement_method '\w scans'
_diffrn_radiation_monochromator graphite
_diffrn_radiation_source 'normal-focus sealed tube'
_diffrn_radiation_type MoK\a
_diffrn_radiation_wavelength .71073
_diffrn_reflns_av_R_equivalents .0156
_diffrn_reflns_av_sigmaI/netI .0237
_diffrn_reflns_limit_h_max 10
_diffrn_reflns_limit_h_min 0
_diffrn_reflns_limit_k_max 15
_diffrn_reflns_limit_k_min 0
_diffrn_reflns_limit_l_max 11
_diffrn_reflns_limit_l_min -12
_diffrn_reflns_number 2397
_diffrn_reflns_theta_full 25.50
_diffrn_reflns_theta_max 25.50
_diffrn_reflns_theta_min 2.50
_diffrn_standards_decay_% 2.25
_diffrn_standards_interval_count 97
_diffrn_standards_number 3
_exptl_absorpt_coefficient_mu 1.173
_exptl_absorpt_correction_T_max .687
_exptl_absorpt_correction_T_min .598
_exptl_absorpt_correction_type empirical
_exptl_absorpt_process_details '(North et al., 1968)'
_exptl_crystal_colour purple
_exptl_crystal_density_diffrn 1.648
_exptl_crystal_density_meas ?
_exptl_crystal_density_method 'not measured'
_exptl_crystal_description prism
_exptl_crystal_F_000 580
_exptl_crystal_size_max .50
_exptl_crystal_size_mid .44
_exptl_crystal_size_min .32
_refine_diff_density_max .585
_refine_diff_density_min -.389
_refine_ls_extinction_coef .0079(18)
_refine_ls_extinction_method 'SHELXL97 (Sheldrick, 1997)'
_refine_ls_goodness_of_fit_ref 1.064
_refine_ls_hydrogen_treatment mixed
_refine_ls_matrix_type full
_refine_ls_number_parameters 192
_refine_ls_number_reflns 2061
_refine_ls_number_restraints 10
_refine_ls_restrained_S_all 1.077
_refine_ls_R_factor_all .0454
_refine_ls_R_factor_gt .0367
_refine_ls_shift/su_max .001
_refine_ls_shift/su_mean .000
_refine_ls_structure_factor_coef Fsqd
_refine_ls_weighting_details 'calc w = 1/[\s^2^(Fo^2^)+(0.0669P)^2^+0.1837P] where P=(Fo^2^+2Fc^2^)/3'
_refine_ls_weighting_scheme calc
_refine_ls_wR_factor_ref .1052
_reflns_number_gt 1700
_reflns_number_total 2061
_reflns_threshold_expression I>2\s(I)
_cod_data_source_file de1158.cif
_cod_data_source_block I
_cod_depositor_comments
;
The following automatic conversions were performed:
'_symmetry_cell_setting' value 'Monoclinic' changed to 'monoclinic'
according to '/home/saulius/struct/CIF-dictionaries/cif_core.dic'
dictionary named 'cif_core.dic' version 2.4.1 from 2010-06-29.

Automatic conversion script
Id: cif_fix_enum 1527 2010-12-29 10:47:43Z saulius 

The following automatic conversions were performed:

'_symmetry_cell_setting' value 'Monoclinic' changed to 'monoclinic'
according to /home/saulius/struct/CIF-dictionaries/cif_core.dic
dictionary named 'cif_core.dic' version 2.4.1 from
2010-06-29.

'_geom_hbond_publ_flag' value 'YES' changed to 'yes'
according to /home/saulius/struct/CIF-dictionaries/cif_core.dic
dictionary named 'cif_core.dic' version 2.4.1 from 2010-06-29 (4
times).

Automatic conversion script
Id: cif_fix_values 1715 2011-07-08 13:25:40Z adriana 

The following automatic conversions were performed:

'_exptl_crystal_density_meas' value 'not measured' was changed to '?'
- the value is perceived as not measured.

Automatic conversion script
Id: cif_fix_values 3008 2015-01-20 13:52:24Z robertas 
;
_cod_original_cell_volume 1112.8(2)
_cod_original_sg_symbol_H-M 'P 21/n'
_cod_database_code 2011707
_cod_database_fobs_code 2011707

loop_
_symmetry_equiv_pos_as_xyz
'x, y, z'
'-x+1/2, y+1/2, -z+1/2'
'-x, -y, -z'
'x-1/2, -y-1/2, z-1/2'

loop_
_atom_site_label
_atom_site_fract_x
_atom_site_fract_y
_atom_site_fract_z
_atom_site_U_iso_or_equiv
_atom_site_adp_type
_atom_site_calc_flag
_atom_site_refinement_flags
_atom_site_occupancy
_atom_site_disorder_assembly
_atom_site_disorder_group
_atom_site_type_symbol
Ni .0000 .0000 .0000 .03322(19) Uani d S 1 . . Ni
O1 .3478(3) .3406(2) .0922(3) .0696(7) Uani d D 1 . . O
N1 .1795(3) .11752(18) .0019(2) .0399(5) Uani d . 1 . . N
N2 .0635(3) -.07110(19) -.1514(3) .0475(6) Uani d . 1 . . N
H2A .0853 -.1402 -.1320 .057 Uiso calc R 1 . . H
H2B -.0203 -.0661 -.2338 .057 Uiso calc R 1 . . H
N3 .2068(3) -.06743(19) .1594(2) .0450(6) Uani d . 1 . . N
H3A .1894 -.0718 .2364 .054 Uiso calc R 1 . . H
H3B .2231 -.1334 .1355 .054 Uiso calc R 1 . . H
C1 .2132(5) .0962(3) -.1195(4) .0661(10) Uani d . 1 . . C
H1A .3202 .1229 -.1030 .079 Uiso calc R 1 . . H
H1B .1355 .1347 -.1968 .079 Uiso calc R 1 . . H
C2 .2054(6) -.0183(3) -.1560(5) .0717(11) Uani d . 1 . . C
H2C .2026 -.0251 -.2474 .086 Uiso calc R 1 . . H
H2D .3027 -.0534 -.0930 .086 Uiso calc R 1 . . H
C3 .3212(4) .1045(3) .1340(4) .0633(9) Uani d . 1 . . C
H3C .4166 .1305 .1234 .076 Uiso calc R 1 . . H
H3D .3052 .1486 .2019 .076 Uiso calc R 1 . . H
C4 .3522(5) -.0024(3) .1854(5) .0775(13) Uani d . 1 . . C
H4A .4158 .0004 .2835 .093 Uiso calc R 1 . . H
H4B .4174 -.0376 .1446 .093 Uiso calc R 1 . . H
C5 .1144(4) .2271(3) -.0080(4) .0623(9) Uani d . 1 . . C
H5A .0976 .2407 .0747 .075 Uiso calc R 1 . . H
H5B .0086 .2285 -.0837 .075 Uiso calc R 1 . . H
C6 .2115(5) .3185(3) -.0272(4) .0701(10) Uani d D 1 . . C
H6A .2455 .3015 -.1001 .084 Uiso calc R 1 . . H
H6B .1433 .3810 -.0545 .084 Uiso calc R 1 . . H
Cl -.2791(7) .3491(5) .0071(5) .0512(11) Uani d PD .50 A 1 Cl
O2 -.3952(13) .4190(7) .0207(17) .068(3) Uani d PD .50 A 1 O
O3 -.1755(11) .3094(7) .1357(6) .079(3) Uani d PD .50 A 1 O
O4 -.3545(12) .2592(6) -.0712(11) .117(4) Uani d PD .50 A 1 O
O5 -.1852(10) .4025(6) -.0511(10) .111(3) Uani d PD .50 A 1 O
Cl' -.2914(8) .3279(5) .0128(6) .0567(14) Uani d PD .50 B 2 Cl
O2' -.4037(18) .4124(10) -.0151(19) .111(6) Uani d PD .50 B 2 O
O3' -.3515(17) .2410(8) .0609(19) .205(6) Uani d PD .50 B 2 O
O4' -.2909(14) .2925(11) -.1112(8) .122(4) Uani d PD .50 B 2 O
O5' -.1399(12) .3495(13) .1173(15) .201(9) Uani d PD .50 B 2 O
H1 .417(3) .372(4) .075(2) .110(18) Uiso d D 1 . . H

loop_
_atom_site_aniso_label
_atom_site_aniso_U_11
_atom_site_aniso_U_22
_atom_site_aniso_U_33
_atom_site_aniso_U_12
_atom_site_aniso_U_13
_atom_site_aniso_U_23
Ni .0295(3) .0379(3) .0331(3) .00180(19) .01355(19) -.00067(19)
O1 .0707(16) .0752(17) .0666(16) -.0282(14) .0316(14) -.0081(13)
N1 .0337(12) .0455(13) .0412(13) -.0011(10) .0160(10) .0023(10)
N2 .0505(15) .0484(14) .0488(14) .0003(11) .0254(12) -.0096(11)
N3 .0412(13) .0450(14) .0458(13) .0047(11) .0146(11) .0041(11)
C1 .078(2) .077(2) .062(2) -.019(2) .0470(19) -.0085(18)
C2 .091(3) .068(2) .087(3) -.009(2) .068(3) -.0165(19)
C3 .0449(17) .074(2) .056(2) -.0156(17) .0050(15) .0099(17)
C4 .050(2) .068(2) .082(3) -.0069(18) -.0062(19) .020(2)
C5 .0443(17) .0475(18) .092(3) -.0049(14) .0243(17) -.0018(17)
C6 .065(2) .053(2) .084(3) -.0085(18) .021(2) .0076(19)
Cl .063(2) .0437(17) .0414(17) .0168(12) .0157(13) -.0030(12)
O2 .078(5) .041(4) .115(8) .010(3) .071(5) .002(4)
O3 .100(7) .084(5) .037(3) .031(4) .011(3) .008(3)
O4 .113(7) .064(5) .129(8) .007(4) .002(5) -.066(6)
O5 .127(6) .118(6) .142(6) .040(5) .112(6) .043(5)
Cl' .062(2) .055(3) .063(2) .0285(16) .0362(17) .0077(15)
O2' .144(9) .093(7) .111(9) .081(7) .068(6) .016(5)
O3' .251(15) .126(8) .324(15) .055(9) .205(14) .116(10)
O4' .130(8) .178(11) .066(4) .080(7) .048(5) .005(5)
O5' .057(5) .239(17) .260(18) -.032(8) .016(8) -.146(13)

loop_
_atom_type_symbol
_atom_type_description
_atom_type_scat_dispersion_real
_atom_type_scat_dispersion_imag
_atom_type_scat_source
C C .0033 .0016 'International Tables Vol C Tables 4.2.6.8 and 6.1.1.4'
H H .0000 .0000 'International Tables Vol C Tables 4.2.6.8 and 6.1.1.4'
N N .0061 .0033 'International Tables Vol C Tables 4.2.6.8 and 6.1.1.4'
O O .0106 .0060 'International Tables Vol C Tables 4.2.6.8 and 6.1.1.4'
Cl Cl .1484 .1585 'International Tables Vol C Tables 4.2.6.8 and 6.1.1.4'
Ni Ni .3393 1.1124 'International Tables Vol C Tables 4.2.6.8 and 6.1.1.4'

loop_
_geom_angle_atom_site_label_1
_geom_angle_atom_site_label_2
_geom_angle_atom_site_label_3
_geom_angle_site_symmetry_1
_geom_angle_site_symmetry_3
_geom_angle
_geom_angle_publ_flag
N2 Ni N2 . 3 180.00(16) yes
N2 Ni N3 . . 91.17(10) yes
N2 Ni N3 3 . 88.83(10) yes
N2 Ni N3 . 3 88.83(10) ?
N2 Ni N3 3 3 91.17(10) ?
N3 Ni N3 . 3 180.00(16) yes
N2 Ni N1 . 3 97.68(9) yes
N2 Ni N1 3 3 82.32(9) yes
N3 Ni N1 . 3 98.18(9) yes
N3 Ni N1 3 3 81.82(9) yes
N2 Ni N1 . . 82.32(9) ?
N2 Ni N1 3 . 97.68(9) ?
N3 Ni N1 . . 81.82(9) ?
N3 Ni N1 3 . 98.18(9) ?
N1 Ni N1 3 . 180.00(12) yes
C1 N1 C3 . . 114.3(3) ?
C1 N1 C5 . . 108.9(3) ?
C3 N1 C5 . . 109.5(3) ?
C1 N1 Ni . . 106.50(19) ?
C3 N1 Ni . . 106.47(18) ?
C5 N1 Ni . . 111.06(17) ?
C2 N2 Ni . . 110.11(19) ?
C4 N3 Ni . . 110.69(18) ?
N1 C1 C2 . . 113.8(3) ?
N2 C2 C1 . . 112.4(3) ?
C4 C3 N1 . . 115.3(3) ?
C3 C4 N3 . . 115.4(3) ?
N1 C5 C6 . . 119.0(3) ?
O1 C6 C5 . . 111.9(3) ?
O3 Cl O5 . . 108.7(6) ?
O3 Cl O4 . . 105.3(7) ?
O5 Cl O4 . . 110.8(7) ?
O3 Cl O2 . . 110.3(8) ?
O5 Cl O2 . . 110.4(6) ?
O4 Cl O2 . . 111.2(8) ?
O5' Cl' O4' . . 116.1(10) ?
O5' Cl' O3' . . 104.9(9) ?
O4' Cl' O3' . . 104.2(8) ?
O5' Cl' O2' . . 114.0(11) ?
O4' Cl' O2' . . 108.5(9) ?
O3' Cl' O2' . . 108.3(9) ?

loop_
_geom_bond_atom_site_label_1
_geom_bond_atom_site_label_2
_geom_bond_site_symmetry_2
_geom_bond_distance
_geom_bond_publ_flag
Ni N2 . 2.122(2) yes
Ni N2 3 2.122(2) yes
Ni N3 . 2.129(2) yes
Ni N3 3 2.129(2) yes
Ni N1 3 2.191(2) yes
Ni N1 . 2.191(2) yes
O1 C6 . 1.395(5) ?
N1 C1 . 1.472(4) ?
N1 C3 . 1.480(4) ?
N1 C5 . 1.490(4) ?
N2 C2 . 1.462(4) ?
N3 C4 . 1.475(4) ?
C1 C2 . 1.492(5) ?
C3 C4 . 1.441(5) ?
C5 C6 . 1.512(5) ?
Cl O3 . 1.404(4) ?
Cl O5 . 1.409(5) ?
Cl O4 . 1.410(4) ?
Cl O2 . 1.422(5) ?
Cl' O5' . 1.398(5) ?
Cl' O4' . 1.400(5) ?
Cl' O3' . 1.410(5) ?
Cl' O2' . 1.417(5) ?

loop_
_geom_hbond_atom_site_label_D
_geom_hbond_atom_site_label_H
_geom_hbond_atom_site_label_A
_geom_hbond_site_symmetry_A
_geom_hbond_distance_DH
_geom_hbond_distance_HA
_geom_hbond_distance_DA
_geom_hbond_angle_DHA
_geom_hbond_publ_flag
O1 H1 O2 1_655 .82(3) 2.09(3) 2.895(14) 168(5) yes
O1 H1 O2' 1_655 .82(3) 2.25(3) 3.041(18) 162(4) yes
N2 H2A O3 3_555 .8997 2.2918 3.156(9) 161.02 yes
N3 H3A O1 2_545 .8995 2.2774 3.113(4) 154.47 yes
N3 H3B O4 3_555 .9004 2.2495 3.089(10) 155.01 yes
N3 H3B O4' 3_555 .9004 2.1457 3.038(14) 170.87 yes

loop_
_geom_torsion_atom_site_label_1
_geom_torsion_atom_site_label_2
_geom_torsion_atom_site_label_3
_geom_torsion_atom_site_label_4
_geom_torsion_site_symmetry_1
_geom_torsion
N2 Ni N1 C1 . 12.6(2)
N2 Ni N1 C1 3 -167.4(2)
N3 Ni N1 C1 . 104.9(2)
N3 Ni N1 C1 3 -75.1(2)
N1 Ni N1 C1 3 -10E1(2)
N2 Ni N1 C3 . -109.8(2)
N2 Ni N1 C3 3 70.2(2)
N3 Ni N1 C3 . -17.5(2)
N3 Ni N1 C3 3 162.5(2)
N1 Ni N1 C3 3 13E1(2)
N2 Ni N1 C5 . 131.0(2)
N2 Ni N1 C5 3 -49.0(2)
N3 Ni N1 C5 . -136.6(2)
N3 Ni N1 C5 3 43.4(2)
N1 Ni N1 C5 3 2E1(2)
N2 Ni N2 C2 3 10E1(10)
N3 Ni N2 C2 . -71.7(3)
N3 Ni N2 C2 3 108.3(3)
N1 Ni N2 C2 3 -170.1(2)
N1 Ni N2 C2 . 9.9(2)
N2 Ni N3 C4 . 82.5(3)
N2 Ni N3 C4 3 -97.5(3)
N3 Ni N3 C4 3 9E1(10)
N1 Ni N3 C4 3 -179.6(3)
N1 Ni N3 C4 . .4(3)
C3 N1 C1 C2 . 83.5(4)
C5 N1 C1 C2 . -153.6(3)
Ni N1 C1 C2 . -33.8(4)
Ni N2 C2 C1 . -31.3(4)
N1 C1 C2 N2 . 45.1(5)
C1 N1 C3 C4 . -83.8(4)
C5 N1 C3 C4 . 153.7(4)
Ni N1 C3 C4 . 33.5(4)
N1 C3 C4 N3 . -36.1(5)
Ni N3 C4 C3 . 18.3(5)
C1 N1 C5 C6 . -55.0(4)
C3 N1 C5 C6 . 70.7(4)
Ni N1 C5 C6 . -172.0(3)
N1 C5 C6 O1 . -73.1(5)
